data_2310849
loop_
_publ_author_name
'Whittaker, E. J. W.'

_publ_section_title
;
 The structure of bolivian crocidolite
;
_journal_coden_ASTM ACCRA9
_journal_issue 5
_journal_name_full 'Acta Crystallographica'
_journal_page_first 312
_journal_page_last 317
_journal_paper_doi 10.1107/s0365110x49000801
_journal_volume 2
_journal_year 1949
_chemical_formula_sum 'Al0.11 Ca0.17 Fe2.14 H2 K0.13 Mg3.06 Na1.38 O24 Si7.94'
_chemical_name_systematic
;
(Na1.38 K0.13 Ca0.17 Mg0.25) (Mg2.81 Fe1.66 Fe0.48 Al0.05) (Si7.94 Al0.06) O22 
(O H)2
;
_space_group_crystal_system monoclinic
_space_group_IT_number 12
_space_group_name_Hall '-I 2y'
_space_group_name_H-M_alt 'I 1 2/m 1'
_cell_angle_alpha 90
_cell_angle_beta 72.5
_cell_angle_gamma 90
_cell_formula_units_Z 2
_cell_length_a 9.89
_cell_length_b 17.95
_cell_length_c 5.31
_cell_volume 899.031
_citation_journal_id_ASTM ACCRA9
_cod_data_source_file Whittaker_ACCRA9_1949_556.cif
_cod_data_source_block H2Al0.11Ca0.17Fe2.14K0.13Mg3.06Na1.38O24Si7.94
_cod_depositor_comments
;
 Updating space group information.

 Antanas Vaitkus,
 2018-07-22
;
_cod_original_cell_volume 899.0312
_cod_original_formula_sum 'H2 Al0.11 Ca0.17 Fe2.14 K0.13 Mg3.06 Na1.38 O24 Si7.94'
_cod_database_code 2310849

loop_
_space_group_symop_id
_space_group_symop_operation_xyz
1 x,y,z
2 -x,y,-z
3 -x,-y,-z
4 x,-y,z
5 x+1/2,y+1/2,z+1/2
6 -x+1/2,y+1/2,-z+1/2
7 -x+1/2,-y+1/2,-z+1/2
8 x+1/2,-y+1/2,z+1/2

loop_
_atom_site_label
_atom_site_type_symbol
_atom_site_fract_x
_atom_site_fract_y
_atom_site_fract_z
_atom_site_occupancy
_atom_site_U_iso_or_equiv
O5 O-2 0.3529 0.1398 0.8192 1 0.0
Si2 Si+4 0.2872 0.1699 0.5857 0.993 0.0
K1 K+1 0 0.2769 0.5 0.065 0.0
Al2 Al+3 0.2801 0.088 0.081 0.007 0.0
O7 O-2 0.3266 0 0.0245 1 0.0
Si1 Si+4 0.2801 0.088 0.081 0.993 0.0
Fe3 Fe+3 0 0 0 0.28 0.0
Al1 Al+3 0 0.1811 0 0.02 0.0
Mg4 Mg+2 0 0.2769 0.5 0.125 0.0
Fe2 Fe+3 0 0.1811 0 0.65 0.0
Mg2 Mg+2 0 0.1811 0 0.33 0.0
Al3 Al+3 0.2872 0.1699 0.5857 0.007 0.0
Ca1 Ca+2 0 0.2769 0.5 0.085 0.0
O6 O-2 0.3367 0.1103 0.3352 1 0.0
O2 O-2 0.1102 0 0.5951 1 0.0
O4 O-2 0.3539 0.2462 0.4463 1 0.0
Na1 Na+1 0 0.2769 0.5 0.69 0.0
Mg3 Mg+2 0 0 0 0.72 0.0
Fe1 Fe+2 0 0.0903 0.5 0.28 0.0
O3 O-2 0.1203 0.1727 0.6233 1 0.0
Mg1 Mg+2 0 0.0903 0.5 0.72 0.0
O1 O-2 0.1173 0.0891 0.0942 1 0.0
